data_7052730
loop_
_publ_author_name
'Ahmar, Siawash'
'Nitschke, Christian'
'Vijayaratnam, Niranjan'
'MacDonald, Daniel G.'
'Fenske, Dieter'
'Corrigan, John F.'

_publ_section_title
;
 A ferrocenylmethylselenolate complex of Ag(i): preparation of the
 polyferrocenyl cluster [Ag8(SeCH2Fc)8(PPh3)4] from the new silylated
 reagent FcCH2SeSiMe3
;
_journal_issue 10
_journal_name_full 'New Journal of Chemistry'
_journal_page_first 2013
_journal_paper_doi 10.1039/c1nj20183b
_journal_volume 35
_journal_year 2011
_chemical_formula_sum 'C169 H157 Ag8 Cl27 Fe8 P4 Se8'
_chemical_formula_weight 5210.42
_chemical_name_systematic
;
?
;
_space_group_IT_number 15
_symmetry_cell_setting monoclinic
_symmetry_space_group_name_Hall '-C 2yc'
_symmetry_space_group_name_H-M 'C 1 2/c 1'
_atom_sites_solution_hydrogens geom
_atom_sites_solution_primary direct
_atom_sites_solution_secondary difmap
_audit_creation_method SHELXL-97
_cell_angle_alpha 90.00
_cell_angle_beta 130.4630(10)
_cell_angle_gamma 90.00
_cell_formula_units_Z 4
_cell_length_a 29.8840(6)
_cell_length_b 44.2400(7)
_cell_length_c 22.0150(5)
_cell_measurement_reflns_used 88895
_cell_measurement_temperature 200(2)
_cell_measurement_theta_max 27.48
_cell_measurement_theta_min 2.04
_cell_volume 22144.1(8)
_computing_cell_refinement 'HKL Scalepack (Otwinowski & Minor 1997)'
_computing_data_collection 'Nonius Collect'
_computing_data_reduction 'HKL Denzo and Scalepack (Otwinowski & Minor 1997)'
_computing_molecular_graphics 'Bruker SHELXTL'
_computing_publication_material 'Bruker SHELXTL'
_computing_structure_refinement 'SHELXL-97 (Sheldrick, 1997)'
_computing_structure_solution 'SHELXS-97 (Sheldrick, 1990)'
_diffrn_ambient_temperature 200(2)
_diffrn_measured_fraction_theta_full 0.998
_diffrn_measured_fraction_theta_max 0.998
_diffrn_measurement_device_type 'Nonius KappaCCD'
_diffrn_measurement_method '\w scans + omega to complete'
_diffrn_radiation_monochromator graphite
_diffrn_radiation_source 'fine-focus sealed tube'
_diffrn_radiation_type MoK\a
_diffrn_radiation_wavelength 0.71073
_diffrn_reflns_av_R_equivalents 0.1081
_diffrn_reflns_av_sigmaI/netI 0.1052
_diffrn_reflns_limit_h_max 38
_diffrn_reflns_limit_h_min -38
_diffrn_reflns_limit_k_max 56
_diffrn_reflns_limit_k_min -57
_diffrn_reflns_limit_l_max 17
_diffrn_reflns_limit_l_min -28
_diffrn_reflns_number 83259
_diffrn_reflns_theta_full 27.49
_diffrn_reflns_theta_max 27.49
_diffrn_reflns_theta_min 2.08
_exptl_absorpt_coefficient_mu 2.906
_exptl_absorpt_correction_T_max 0.5303
_exptl_absorpt_correction_T_min 0.2745
_exptl_absorpt_correction_type integration
_exptl_crystal_colour red-orange
_exptl_crystal_density_diffrn 1.563
_exptl_crystal_density_method 'not measured'
_exptl_crystal_description block
_exptl_crystal_F_000 10184
_exptl_crystal_size_max 0.60
_exptl_crystal_size_mid 0.37
_exptl_crystal_size_min 0.25
_refine_diff_density_max 1.902
_refine_diff_density_min -1.395
_refine_diff_density_rms 0.218
_refine_ls_extinction_method none
_refine_ls_goodness_of_fit_ref 1.054
_refine_ls_hydrogen_treatment constr
_refine_ls_matrix_type full
_refine_ls_number_parameters 994
_refine_ls_number_reflns 25385
_refine_ls_number_restraints 105
_refine_ls_restrained_S_all 1.056
_refine_ls_R_factor_all 0.1537
_refine_ls_R_factor_gt 0.0791
_refine_ls_shift/su_max 0.017
_refine_ls_shift/su_mean 0.001
_refine_ls_structure_factor_coef Fsqd
_refine_ls_weighting_details 'calc w=1/[\s^2^(Fo^2^)+(0.1657P)^2^+38.3641P] where P=(Fo^2^+2Fc^2^)/3'
_refine_ls_weighting_scheme calc
_refine_ls_wR_factor_gt 0.2319
_refine_ls_wR_factor_ref 0.2922
_reflns_number_gt 13578
_reflns_number_total 25385
_reflns_threshold_expression >2sigma(I)
_cod_data_source_file c1nj20183b.txt
_cod_data_source_block 08030b
_cod_depositor_comments
;
The following automatic conversions were performed:

'_symmetry_cell_setting' value 'Monoclinic' changed to 'monoclinic'
according to /home/saulius/struct/CIF-dictionaries/cif_core.dic
dictionary named 'cif_core.dic' version 2.4.1 from 2010-06-29.

Automatic conversion script
Id: cif_fix_values 1715 2011-07-08 13:25:40Z adriana 
;
_cod_original_sg_symbol_H-M C2/c
_cod_database_code 7052730

loop_
_symmetry_equiv_pos_as_xyz
'x, y, z'
'-x, y, -z+1/2'
'x+1/2, y+1/2, z'
'-x+1/2, y+1/2, -z+1/2'
'-x, -y, -z'
'x, -y, z-1/2'
'-x+1/2, -y+1/2, -z'
'x+1/2, -y+1/2, z-1/2'

loop_
_atom_site_label
_atom_site_type_symbol
_atom_site_fract_x
_atom_site_fract_y
_atom_site_fract_z
_atom_site_U_iso_or_equiv
_atom_site_adp_type
_atom_site_occupancy
_atom_site_symmetry_multiplicity
_atom_site_calc_flag
_atom_site_refinement_flags
_atom_site_disorder_assembly
_atom_site_disorder_group
Ag1 Ag 0.61410(3) 0.075270(16) 0.44104(5) 0.0488(2) Uani 1 1 d . . .
Ag2 Ag 0.51341(3) 0.113127(15) 0.18021(4) 0.0448(2) Uani 1 1 d . . .
Ag3 Ag 0.59369(3) 0.171687(16) 0.22575(5) 0.0457(2) Uani 1 1 d . . .
Ag4 Ag 0.58766(3) 0.134607(15) 0.34345(4) 0.0433(2) Uani 1 1 d . . .
Se1 Se 0.59109(4) 0.07837(2) 0.30328(6) 0.0434(2) Uani 1 1 d . . .
Se2 Se 0.46421(4) 0.08548(2) 0.04460(6) 0.0479(3) Uani 1 1 d . . .
Se3 Se 0.67661(4) 0.16503(2) 0.37864(6) 0.0439(2) Uani 1 1 d . . .
Se4 Se 0.52003(4) 0.170258(19) 0.35201(6) 0.0412(2) Uani 1 1 d . . .
P1 P 0.71418(12) 0.05687(6) 0.55212(18) 0.0523(7) Uani 1 1 d . . .
P2 P 0.61413(13) 0.18755(6) 0.13752(17) 0.0505(7) Uani 1 1 d . . .
Fe1 Fe 0.74541(7) 0.07231(3) 0.28499(10) 0.0538(4) Uani 1 1 d . . .
Fe2 Fe 0.50470(6) -0.02046(3) 0.12807(8) 0.0477(4) Uani 1 1 d . . .
Fe3 Fe 0.62386(6) 0.27038(3) 0.37375(9) 0.0468(4) Uani 1 1 d . . .
Fe4 Fe 0.66845(7) 0.16721(3) 0.64241(9) 0.0554(4) Uani 1 1 d . . .
C1 C 0.6785(4) 0.0651(2) 0.2862(6) 0.044(2) Uani 1 1 d . . .
C2 C 0.7191(6) 0.0404(2) 0.3240(8) 0.065(3) Uani 1 1 d . . .
H2A H 0.7402 0.0340 0.3776 0.078 Uiso 1 1 calc R . .
C3 C 0.7226(7) 0.0272(3) 0.2694(11) 0.082(4) Uani 1 1 d . . .
H3A H 0.7469 0.0107 0.2791 0.098 Uiso 1 1 calc R . .
C4 C 0.6833(7) 0.0432(4) 0.1974(10) 0.091(5) Uani 1 1 d . . .
H4A H 0.6760 0.0388 0.1494 0.109 Uiso 1 1 calc R . .
C5 C 0.6558(5) 0.0671(3) 0.2066(7) 0.060(3) Uani 1 1 d . . .
H5A H 0.6280 0.0813 0.1674 0.073 Uiso 1 1 calc R . .
C6 C 0.7900(5) 0.1092(3) 0.3545(8) 0.068(3) Uani 1 1 d . . .
H6A H 0.7831 0.1197 0.3853 0.082 Uiso 1 1 calc R . .
C7 C 0.8267(5) 0.0857(3) 0.3796(8) 0.076(4) Uani 1 1 d . . .
H7A H 0.8503 0.0770 0.4314 0.092 Uiso 1 1 calc R . .
C8 C 0.8248(5) 0.0758(3) 0.3158(10) 0.074(4) Uani 1 1 d . . .
H8A H 0.8459 0.0594 0.3174 0.089 Uiso 1 1 calc R . .
C9 C 0.7868(7) 0.0946(3) 0.2522(10) 0.083(4) Uani 1 1 d . . .
H9A H 0.7776 0.0938 0.2021 0.100 Uiso 1 1 calc R . .
C10 C 0.7635(6) 0.1155(3) 0.2748(9) 0.071(4) Uani 1 1 d . . .
H10A H 0.7353 0.1308 0.2420 0.085 Uiso 1 1 calc R . .
C11 C 0.6663(5) 0.0868(3) 0.3254(7) 0.059(3) Uani 1 1 d . . .
H11A H 0.6645 0.1075 0.3067 0.071 Uiso 1 1 calc R . .
H11B H 0.6992 0.0862 0.3838 0.071 Uiso 1 1 calc R . .
C12 C 0.4725(5) 0.0210(2) 0.0769(6) 0.052(3) Uani 1 1 d . . .
C13 C 0.4583(5) 0.0136(3) 0.1272(7) 0.058(3) Uani 1 1 d . . .
H13A H 0.4701 0.0246 0.1726 0.069 Uiso 1 1 calc R . .
C14 C 0.4232(6) -0.0135(3) 0.0953(8) 0.074(4) Uani 1 1 d . . .
H14A H 0.4075 -0.0236 0.1159 0.089 Uiso 1 1 calc R . .
C15 C 0.4167(5) -0.0217(2) 0.0325(7) 0.055(3) Uani 1 1 d . . .
H15A H 0.3956 -0.0391 0.0011 0.066 Uiso 1 1 calc R . .
C16 C 0.4458(4) -0.0010(2) 0.0175(6) 0.048(2) Uani 1 1 d . . .
H16A H 0.4467 -0.0021 -0.0249 0.057 Uiso 1 1 calc R . .
C17 C 0.5914(5) -0.0200(3) 0.1806(7) 0.065(3) Uani 1 1 d . . .
H17A H 0.6099 -0.0048 0.1732 0.078 Uiso 1 1 calc R . .
C18 C 0.5857(5) -0.0199(2) 0.2389(6) 0.056(3) Uani 1 1 d . . .
H18A H 0.5996 -0.0046 0.2778 0.067 Uiso 1 1 calc R . .
C19 C 0.5565(5) -0.0459(3) 0.2305(6) 0.062(3) Uani 1 1 d . . .
H19A H 0.5472 -0.0513 0.2630 0.075 Uiso 1 1 calc R . .
C20 C 0.5427(5) -0.0626(3) 0.1674(7) 0.063(3) Uani 1 1 d . . .
H20A H 0.5223 -0.0813 0.1486 0.076 Uiso 1 1 calc R . .
C21 C 0.5652(5) -0.0463(3) 0.1352(7) 0.060(3) Uani 1 1 d . . .
H21A H 0.5626 -0.0523 0.0916 0.072 Uiso 1 1 calc R . .
C22 C 0.5097(4) 0.0465(2) 0.0899(7) 0.059(3) Uani 1 1 d . . .
H22A H 0.5267 0.0418 0.0645 0.071 Uiso 1 1 calc R . .
H22B H 0.5426 0.0490 0.1479 0.071 Uiso 1 1 calc R . .
C23 C 0.6502(4) 0.2292(2) 0.3636(6) 0.043(2) Uani 1 1 d . . .
C24 C 0.5925(5) 0.2363(2) 0.2931(6) 0.054(3) Uani 1 1 d . . .
H24A H 0.5584 0.2245 0.2708 0.065 Uiso 1 1 calc R . .
C25 C 0.5941(5) 0.2641(2) 0.2609(7) 0.055(3) Uani 1 1 d . . .
H25A H 0.5617 0.2742 0.2142 0.066 Uiso 1 1 calc R . .
C26 C 0.6542(5) 0.2735(2) 0.3131(7) 0.059(3) Uani 1 1 d . . .
H26A H 0.6689 0.2912 0.3068 0.071 Uiso 1 1 calc R . .
C27 C 0.6878(4) 0.2525(2) 0.3749(6) 0.049(2) Uani 1 1 d . . .
H27A H 0.7290 0.2537 0.4177 0.059 Uiso 1 1 calc R . .
C28 C 0.6393(5) 0.2705(2) 0.4779(7) 0.056(3) Uani 1 1 d . . .
H28A H 0.6632 0.2563 0.5199 0.068 Uiso 1 1 calc R . .
C29 C 0.5807(5) 0.2674(3) 0.4161(7) 0.065(3) Uani 1 1 d . . .
H29A H 0.5567 0.2510 0.4078 0.079 Uiso 1 1 calc R . .
C30 C 0.5612(5) 0.2938(2) 0.3648(7) 0.054(3) Uani 1 1 d . . .
H30A H 0.5226 0.2979 0.3166 0.065 Uiso 1 1 calc R . .
C31 C 0.6109(5) 0.3117(2) 0.4011(7) 0.059(3) Uani 1 1 d . . .
H31A H 0.6116 0.3307 0.3814 0.070 Uiso 1 1 calc R . .
C32 C 0.6593(5) 0.2979(2) 0.4701(7) 0.060(3) Uani 1 1 d . . .
H32A H 0.6984 0.3054 0.5055 0.072 Uiso 1 1 calc R . .
C33 C 0.6657(5) 0.2031(2) 0.4158(6) 0.051(3) Uani 1 1 d . . .
H33A H 0.6342 0.2000 0.4185 0.061 Uiso 1 1 calc R . .
H33B H 0.7025 0.2076 0.4704 0.061 Uiso 1 1 calc R . .
C34 C 0.6158(4) 0.1743(2) 0.5221(6) 0.043(2) Uani 1 1 d . . .
C35 C 0.6624(5) 0.1538(3) 0.5490(7) 0.059(3) Uani 1 1 d . . .
H35A H 0.6569 0.1336 0.5305 0.071 Uiso 1 1 calc R . .
C36 C 0.7180(6) 0.1676(3) 0.6071(8) 0.070(3) Uani 1 1 d . . .
H36A H 0.7556 0.1589 0.6335 0.084 Uiso 1 1 calc R . .
C37 C 0.7052(5) 0.1984(3) 0.6177(7) 0.059(3) Uani 1 1 d . . .
H37A H 0.7332 0.2132 0.6540 0.070 Uiso 1 1 calc R . .
C38 C 0.6439(5) 0.2017(2) 0.5643(6) 0.055(3) Uani 1 1 d . . .
H38A H 0.6239 0.2198 0.5572 0.066 Uiso 1 1 calc R . .
C39 C 0.6511(7) 0.1303(3) 0.6809(8) 0.082(4) Uani 1 1 d . . .
H39A H 0.6390 0.1109 0.6567 0.099 Uiso 1 1 calc R . .
C40 C 0.7104(7) 0.1391(3) 0.7404(8) 0.089(5) Uani 1 1 d . . .
H40A H 0.7441 0.1270 0.7622 0.107 Uiso 1 1 calc R . .
C41 C 0.7105(8) 0.1695(4) 0.7616(8) 0.101(6) Uani 1 1 d . . .
H41A H 0.7436 0.1817 0.8001 0.122 Uiso 1 1 calc R . .
C42 C 0.6528(9) 0.1770(4) 0.7147(10) 0.099(5) Uani 1 1 d . . .
H42A H 0.6401 0.1964 0.7166 0.118 Uiso 1 1 calc R . .
C43 C 0.6125(7) 0.1537(3) 0.6622(8) 0.080(4) Uani 1 1 d . . .
H43A H 0.5707 0.1540 0.6247 0.096 Uiso 1 1 calc R . .
C44 C 0.5537(4) 0.1683(2) 0.4658(6) 0.048(2) Uani 1 1 d . . .
H44A H 0.5332 0.1832 0.4738 0.057 Uiso 1 1 calc R . .
H44B H 0.5463 0.1479 0.4764 0.057 Uiso 1 1 calc R . .
C45 C 0.7731(4) 0.0738(2) 0.5585(6) 0.050(2) Uani 1 1 d . . .
C46 C 0.8231(5) 0.0582(3) 0.5848(8) 0.067(3) Uani 1 1 d . . .
H46A H 0.8283 0.0378 0.6012 0.080 Uiso 1 1 calc R . .
C47 C 0.8655(5) 0.0724(3) 0.5872(9) 0.072(4) Uani 1 1 d . . .
H47A H 0.8989 0.0614 0.6030 0.086 Uiso 1 1 calc R . .
C48 C 0.8596(5) 0.1016(3) 0.5673(7) 0.067(3) Uani 1 1 d . . .
H48A H 0.8895 0.1113 0.5707 0.080 Uiso 1 1 calc R . .
C49 C 0.8084(5) 0.1187(3) 0.5408(7) 0.069(4) Uani 1 1 d . . .
H49A H 0.8044 0.1394 0.5266 0.083 Uiso 1 1 calc R . .
C50 C 0.7662(4) 0.1046(2) 0.5366(6) 0.056(3) Uani 1 1 d . . .
H50A H 0.7321 0.1153 0.5189 0.068 Uiso 1 1 calc R . .
C51 C 0.7234(4) 0.0168(2) 0.5442(7) 0.054(3) Uani 1 1 d . . .
C52 C 0.7063(5) 0.0068(2) 0.4711(7) 0.058(3) Uani 1 1 d . . .
H52A H 0.6896 0.0206 0.4283 0.069 Uiso 1 1 calc R . .
C53 C 0.7139(5) -0.0234(3) 0.4614(8) 0.072(4) Uani 1 1 d . . .
H53A H 0.7025 -0.0303 0.4122 0.086 Uiso 1 1 calc R . .
C54 C 0.7387(6) -0.0437(3) 0.5255(11) 0.095(5) Uani 1 1 d . . .
H54A H 0.7463 -0.0641 0.5208 0.114 Uiso 1 1 calc R . .
C55 C 0.7523(6) -0.0337(3) 0.5966(10) 0.087(4) Uani 1 1 d . . .
H55A H 0.7661 -0.0477 0.6384 0.104 Uiso 1 1 calc R . .
C56 C 0.7454(5) -0.0034(3) 0.6055(8) 0.067(3) Uani 1 1 d . . .
H56A H 0.7558 0.0034 0.6542 0.081 Uiso 1 1 calc R . .
C57 C 0.7394(5) 0.0602(2) 0.6533(7) 0.059(3) Uani 1 1 d . . .
C58 C 0.7003(5) 0.0544(2) 0.6654(7) 0.057(3) Uani 1 1 d . . .
H58A H 0.6606 0.0497 0.6210 0.069 Uiso 1 1 calc R . .
C59 C 0.7178(5) 0.0553(3) 0.7408(7) 0.068(3) Uani 1 1 d . . .
H59A H 0.6911 0.0508 0.7491 0.082 Uiso 1 1 calc R . .
C60 C 0.7763(6) 0.0631(3) 0.8046(7) 0.077(4) Uani 1 1 d . . .
H60A H 0.7894 0.0634 0.8571 0.092 Uiso 1 1 calc R . .
C61 C 0.8159(6) 0.0705(4) 0.7932(9) 0.098(5) Uani 1 1 d . . .
H61A H 0.8551 0.0763 0.8372 0.118 Uiso 1 1 calc R . .
C62 C 0.7979(6) 0.0692(3) 0.7200(8) 0.081(4) Uani 1 1 d . . .
H62A H 0.8245 0.0743 0.7119 0.098 Uiso 1 1 calc R . .
C63 C 0.6822(5) 0.2085(2) 0.1882(7) 0.057(3) Uani 1 1 d . . .
C64 C 0.7280(5) 0.2030(3) 0.2666(7) 0.062(3) Uani 1 1 d . . .
H64A H 0.7234 0.1886 0.2943 0.074 Uiso 1 1 calc R . .
C65 C 0.7802(6) 0.2176(4) 0.3063(9) 0.087(5) Uani 1 1 d . . .
H65A H 0.8120 0.2128 0.3606 0.105 Uiso 1 1 calc R . .
C66 C 0.7871(7) 0.2393(4) 0.2682(10) 0.093(5) Uani 1 1 d . . .
H66A H 0.8237 0.2495 0.2958 0.112 Uiso 1 1 calc R . .
C67 C 0.7424(7) 0.2458(3) 0.1929(10) 0.093(5) Uani 1 1 d . . .
H67A H 0.7463 0.2614 0.1669 0.111 Uiso 1 1 calc R . .
C68 C 0.6910(5) 0.2305(3) 0.1521(8) 0.067(3) Uani 1 1 d . . .
H68A H 0.6602 0.2349 0.0972 0.081 Uiso 1 1 calc R . .
C69 C 0.5594(4) 0.2117(2) 0.0537(7) 0.051(3) Uani 1 1 d . . .
C70 C 0.5369(6) 0.2360(3) 0.0663(8) 0.064(3) Uani 1 1 d . . .
H70A H 0.5508 0.2397 0.1185 0.077 Uiso 1 1 calc R . .
C71 C 0.4961(6) 0.2544(3) 0.0065(9) 0.073(4) Uani 1 1 d . . .
H71A H 0.4819 0.2708 0.0176 0.087 Uiso 1 1 calc R . .
C72 C 0.4751(6) 0.2503(3) -0.0674(9) 0.078(4) Uani 1 1 d . . .
H72A H 0.4459 0.2636 -0.1086 0.093 Uiso 1 1 calc R . .
C73 C 0.4958(6) 0.2263(3) -0.0851(8) 0.084(4) Uani 1 1 d . . .
H73A H 0.4816 0.2234 -0.1377 0.101 Uiso 1 1 calc R . .
C74 C 0.5365(6) 0.2071(3) -0.0252(7) 0.068(3) Uani 1 1 d . . .
H74A H 0.5498 0.1904 -0.0368 0.082 Uiso 1 1 calc R . .
C75 C 0.6199(5) 0.1567(2) 0.0880(6) 0.053(3) Uani 1 1 d . . .
C76 C 0.6626(6) 0.1547(3) 0.0805(8) 0.071(4) Uani 1 1 d . . .
H76A H 0.6912 0.1702 0.1021 0.085 Uiso 1 1 calc R . .
C77 C 0.6640(6) 0.1303(3) 0.0419(9) 0.077(4) Uani 1 1 d . . .
H77A H 0.6924 0.1298 0.0352 0.093 Uiso 1 1 calc R . .
C78 C 0.6253(7) 0.1074(3) 0.0139(8) 0.077(4) Uani 1 1 d . . .
H78A H 0.6272 0.0907 -0.0116 0.093 Uiso 1 1 calc R . .
C79 C 0.5818(6) 0.1076(3) 0.0218(7) 0.068(3) Uani 1 1 d . . .
H79A H 0.5541 0.0917 0.0015 0.081 Uiso 1 1 calc R . .
C80 C 0.5813(5) 0.1321(2) 0.0602(6) 0.054(3) Uani 1 1 d . . .
H80A H 0.5537 0.1324 0.0681 0.064 Uiso 1 1 calc R . .
C1S C 0.8979(13) 0.1750(5) 0.9482(15) 0.28(3) Uani 1 1 d D . .
Cl1 Cl 0.8819(12) 0.1924(6) 0.9985(14) 0.548(18) Uani 1 1 d D . .
Cl2 Cl 0.8699(7) 0.1398(4) 0.9313(13) 0.417(11) Uani 1 1 d D . .
Cl3 Cl 0.8757(8) 0.1901(4) 0.8644(10) 0.395(9) Uani 1 1 d D . .
C2S C 0.8936(16) -0.0169(6) 0.467(3) 0.19(2) Uiso 0.50 1 d PD . .
Cl4 Cl 0.9148(12) 0.0183(7) 0.4775(17) 0.338(14) Uiso 0.50 1 d PD . .
Cl5 Cl 0.9321(9) -0.0485(5) 0.5149(12) 0.235(8) Uiso 0.50 1 d PD . .
Cl6 Cl 0.8506(6) -0.0073(3) 0.4875(8) 0.158(4) Uiso 0.50 1 d PD . .
C3S C 0.7029(7) -0.1270(3) 0.3792(10) 0.167(11) Uani 1 1 d D . .
Cl7 Cl 0.7713(5) -0.1130(3) 0.4544(7) 0.273(5) Uani 1 1 d D . .
Cl8 Cl 0.6932(6) -0.15931(19) 0.4106(6) 0.267(6) Uani 1 1 d D . .
Cl9 Cl 0.6542(4) -0.10005(17) 0.3510(4) 0.225(4) Uani 1 1 d D . .
C4S C 0.9164(7) 0.1433(3) 0.4110(9) 0.120(7) Uani 1 1 d D . .
Cl10 Cl 0.9312(8) 0.1663(2) 0.3675(10) 0.407(11) Uani 1 1 d D . .
Cl11 Cl 0.9155(3) 0.16233(13) 0.4768(4) 0.151(2) Uani 1 1 d D . .
Cl12 Cl 0.9684(3) 0.1166(2) 0.4520(8) 0.331(9) Uani 1 1 d D . .
C5S C 0.9378(13) 0.1133(6) 0.769(2) 0.18(2) Uiso 0.50 1 d PD . .
Cl13 Cl 0.8990(9) 0.1370(5) 0.7766(13) 0.237(8) Uiso 0.50 1 d PD . .
Cl14 Cl 0.9892(8) 0.1298(4) 0.7712(12) 0.211(7) Uiso 0.50 1 d PD . .
Cl15 Cl 0.9658(7) 0.0840(4) 0.8315(10) 0.190(6) Uiso 0.50 1 d PD . .
C6S C 0.4800 0.1556 -0.2617 0.250 Uiso 0.50 1 d P A -1
Cl16 Cl 0.5085 0.1494 -0.3092 0.217(7) Uiso 0.50 1 d P A -1
Cl17 Cl 0.5225 0.1424 -0.1690 0.170(5) Uiso 0.50 1 d P A -1
Cl18 Cl 0.4696 0.1942 -0.2773 0.264(10) Uiso 0.50 1 d P A -1

loop_
_atom_site_aniso_label
_atom_site_aniso_U_11
_atom_site_aniso_U_22
_atom_site_aniso_U_33
_atom_site_aniso_U_23
_atom_site_aniso_U_13
_atom_site_aniso_U_12
Ag1 0.0501(4) 0.0406(4) 0.0473(5) 0.0022(3) 0.0279(4) -0.0019(3)
Ag2 0.0534(4) 0.0338(4) 0.0417(4) -0.0016(3) 0.0284(4) 0.0026(3)
Ag3 0.0544(4) 0.0409(4) 0.0401(4) -0.0032(3) 0.0299(4) -0.0033(3)
Ag4 0.0511(4) 0.0344(4) 0.0421(4) -0.0031(3) 0.0291(4) -0.0028(3)
Se1 0.0460(5) 0.0334(5) 0.0441(6) -0.0007(4) 0.0263(5) 0.0004(4)
Se2 0.0538(6) 0.0397(5) 0.0455(6) -0.0090(4) 0.0301(5) -0.0013(4)
Se3 0.0488(5) 0.0385(5) 0.0406(5) -0.0055(4) 0.0272(5) -0.0074(4)
Se4 0.0507(5) 0.0331(4) 0.0387(5) 0.0000(4) 0.0285(5) -0.0001(4)
P1 0.0472(14) 0.0486(15) 0.0488(16) 0.0080(12) 0.0257(13) 0.0009(11)
P2 0.0620(16) 0.0476(14) 0.0446(16) -0.0056(11) 0.0357(14) -0.0087(12)
Fe1 0.0571(9) 0.0516(9) 0.0545(10) -0.0134(7) 0.0371(8) -0.0082(7)
Fe2 0.0521(8) 0.0461(8) 0.0379(8) -0.0010(6) 0.0261(7) 0.0043(6)
Fe3 0.0502(8) 0.0379(7) 0.0486(9) -0.0082(6) 0.0304(7) -0.0084(6)
Fe4 0.0621(9) 0.0491(8) 0.0385(8) -0.0012(6) 0.0253(8) -0.0022(7)
C1 0.041(5) 0.045(5) 0.040(6) -0.004(4) 0.024(5) 0.000(4)
C2 0.088(8) 0.052(6) 0.081(9) -0.004(6) 0.067(8) -0.002(6)
C3 0.101(10) 0.049(7) 0.127(14) -0.018(8) 0.088(11) -0.013(7)
C4 0.099(10) 0.099(11) 0.090(11) -0.060(9) 0.068(10) -0.063(9)
C5 0.057(6) 0.079(8) 0.043(6) -0.011(6) 0.031(6) -0.006(6)
C6 0.064(7) 0.070(8) 0.063(8) -0.029(6) 0.038(7) -0.020(6)
C7 0.060(7) 0.098(10) 0.050(8) 0.004(7) 0.026(6) -0.013(7)
C8 0.056(7) 0.072(8) 0.099(11) -0.022(8) 0.052(8) -0.006(6)
C9 0.095(10) 0.092(10) 0.102(12) -0.033(9) 0.081(10) -0.029(8)
C10 0.071(8) 0.051(7) 0.080(10) -0.014(6) 0.045(7) -0.018(6)
C11 0.068(7) 0.058(6) 0.060(7) -0.019(5) 0.046(6) -0.012(5)
C12 0.062(6) 0.040(5) 0.046(6) -0.005(4) 0.032(5) 0.002(5)
C13 0.076(7) 0.060(7) 0.049(6) 0.002(5) 0.046(6) 0.020(6)
C14 0.076(8) 0.090(9) 0.072(9) 0.035(7) 0.055(8) 0.021(7)
C15 0.053(6) 0.049(6) 0.049(7) 0.010(5) 0.027(5) 0.003(5)
C16 0.059(6) 0.042(5) 0.030(5) 0.000(4) 0.023(5) 0.007(4)
C17 0.060(7) 0.065(7) 0.054(7) 0.014(6) 0.030(6) 0.006(6)
C18 0.061(6) 0.054(6) 0.034(6) -0.008(4) 0.022(5) 0.012(5)
C19 0.071(7) 0.064(7) 0.037(6) 0.013(5) 0.028(6) 0.014(6)
C20 0.057(6) 0.052(6) 0.053(7) -0.006(5) 0.023(6) 0.009(5)
C21 0.063(7) 0.062(7) 0.059(7) -0.005(6) 0.041(6) 0.017(5)
C22 0.049(6) 0.051(6) 0.060(7) -0.015(5) 0.027(6) -0.003(5)
C23 0.051(5) 0.040(5) 0.040(5) -0.004(4) 0.031(5) -0.003(4)
C24 0.055(6) 0.050(6) 0.050(7) -0.015(5) 0.031(5) -0.006(5)
C25 0.063(7) 0.054(6) 0.046(6) 0.006(5) 0.035(6) 0.019(5)
C26 0.084(8) 0.052(6) 0.068(8) 0.009(5) 0.061(7) 0.002(6)
C27 0.052(6) 0.045(5) 0.054(6) -0.004(5) 0.036(5) -0.011(4)
C28 0.072(7) 0.049(6) 0.068(8) -0.017(5) 0.054(7) -0.010(5)
C29 0.054(6) 0.072(8) 0.061(8) -0.021(6) 0.034(6) -0.013(6)
C30 0.054(6) 0.052(6) 0.057(7) -0.010(5) 0.037(6) -0.003(5)
C31 0.074(7) 0.039(5) 0.052(7) -0.009(5) 0.036(6) -0.001(5)
C32 0.065(7) 0.043(6) 0.053(7) -0.013(5) 0.030(6) -0.007(5)
C33 0.063(6) 0.038(5) 0.052(6) -0.009(4) 0.037(6) -0.010(4)
C34 0.048(5) 0.039(5) 0.043(6) -0.007(4) 0.031(5) -0.001(4)
C35 0.056(6) 0.061(7) 0.046(7) -0.009(5) 0.027(6) 0.006(5)
C36 0.065(7) 0.071(8) 0.065(8) -0.014(6) 0.038(7) -0.008(6)
C37 0.072(7) 0.057(6) 0.059(7) -0.013(5) 0.048(6) -0.014(5)
C38 0.059(6) 0.042(5) 0.047(6) 0.004(4) 0.027(5) -0.003(5)
C39 0.112(11) 0.055(7) 0.063(9) 0.000(6) 0.049(9) -0.024(7)
C40 0.120(12) 0.066(8) 0.042(7) 0.022(6) 0.035(8) 0.012(8)
C41 0.121(14) 0.109(13) 0.040(8) 0.009(8) 0.037(9) -0.023(10)
C42 0.157(17) 0.086(10) 0.073(11) 0.009(9) 0.084(12) -0.001(11)
C43 0.112(11) 0.072(8) 0.062(9) 0.010(7) 0.059(9) -0.010(8)
C44 0.054(6) 0.043(5) 0.043(6) -0.003(4) 0.031(5) -0.006(4)
C45 0.045(5) 0.050(6) 0.039(6) -0.004(4) 0.021(5) -0.008(4)
C46 0.046(6) 0.056(7) 0.080(9) 0.015(6) 0.033(6) 0.006(5)
C47 0.056(7) 0.056(7) 0.108(11) 0.001(7) 0.056(8) -0.001(5)
C48 0.056(7) 0.082(9) 0.066(8) -0.016(6) 0.040(7) -0.028(6)
C49 0.067(7) 0.049(6) 0.058(8) 0.003(5) 0.026(6) -0.017(6)
C50 0.043(5) 0.044(5) 0.053(7) -0.001(5) 0.019(5) -0.008(4)
C51 0.043(5) 0.045(5) 0.059(7) 0.011(5) 0.026(5) 0.001(4)
C52 0.055(6) 0.050(6) 0.057(7) 0.013(5) 0.031(6) 0.004(5)
C53 0.060(7) 0.065(8) 0.080(9) 0.000(7) 0.041(7) -0.008(6)
C54 0.066(8) 0.058(8) 0.124(15) 0.018(9) 0.045(9) 0.003(6)
C55 0.099(11) 0.061(8) 0.083(11) 0.017(7) 0.051(9) 0.007(7)
C56 0.067(7) 0.058(7) 0.071(9) 0.007(6) 0.042(7) 0.004(6)
C57 0.054(6) 0.054(6) 0.054(7) 0.014(5) 0.029(6) 0.013(5)
C58 0.047(6) 0.057(6) 0.049(7) 0.005(5) 0.023(5) 0.000(5)
C59 0.070(8) 0.068(7) 0.054(8) 0.005(6) 0.035(7) -0.004(6)
C60 0.072(8) 0.088(9) 0.034(6) 0.007(6) 0.018(6) -0.003(7)
C61 0.060(8) 0.166(16) 0.048(8) -0.001(9) 0.026(7) -0.015(9)
C62 0.069(8) 0.116(11) 0.046(7) -0.006(7) 0.031(7) -0.026(7)
C63 0.074(7) 0.055(6) 0.056(7) -0.015(5) 0.048(6) -0.018(5)
C64 0.070(7) 0.075(8) 0.054(7) -0.015(6) 0.046(7) -0.026(6)
C65 0.083(9) 0.111(12) 0.063(9) -0.051(8) 0.045(8) -0.038(8)
C66 0.098(11) 0.095(11) 0.087(12) -0.052(9) 0.061(10) -0.053(9)
C67 0.102(11) 0.071(9) 0.096(12) -0.015(8) 0.060(10) -0.035(8)
C68 0.069(7) 0.065(7) 0.075(9) -0.003(6) 0.050(7) -0.013(6)
C69 0.053(6) 0.045(5) 0.056(7) -0.005(5) 0.036(5) -0.010(4)
C70 0.090(9) 0.056(7) 0.062(8) -0.004(6) 0.056(7) -0.003(6)
C71 0.103(10) 0.046(6) 0.086(10) 0.002(6) 0.069(9) 0.005(6)
C72 0.075(8) 0.073(9) 0.080(10) 0.035(7) 0.048(8) 0.018(7)
C73 0.092(10) 0.085(9) 0.050(8) 0.013(7) 0.035(7) 0.007(8)
C74 0.083(8) 0.073(8) 0.056(8) -0.007(6) 0.048(7) 0.001(6)
C75 0.076(7) 0.046(5) 0.049(6) -0.012(5) 0.047(6) -0.017(5)
C76 0.107(10) 0.062(7) 0.074(9) -0.007(6) 0.072(9) -0.021(7)
C77 0.094(10) 0.081(9) 0.093(11) -0.010(8) 0.076(9) -0.008(8)
C78 0.122(11) 0.058(7) 0.077(9) -0.019(6) 0.075(9) -0.010(7)
C79 0.086(9) 0.060(7) 0.055(7) -0.007(6) 0.044(7) 0.000(6)
C80 0.059(6) 0.054(6) 0.050(6) -0.005(5) 0.036(6) -0.006(5)
C1S 0.23(3) 0.29(4) 0.24(4) 0.13(4) 0.11(3) -0.09(3)
Cl1 0.66(4) 0.56(4) 0.42(3) -0.15(3) 0.35(3) -0.01(3)
Cl2 0.300(16) 0.41(2) 0.54(3) 0.15(2) 0.274(19) 0.050(15)
Cl3 0.44(2) 0.327(17) 0.36(2) -0.067(15) 0.234(19) -0.131(17)
C3S 0.32(4) 0.102(14) 0.117(17) 0.014(12) 0.16(2) 0.020(19)
Cl7 0.226(10) 0.320(14) 0.257(12) -0.028(10) 0.150(9) 0.079(9)
Cl8 0.512(18) 0.181(7) 0.233(9) 0.060(7) 0.297(12) 0.098(9)
Cl9 0.243(8) 0.162(6) 0.131(5) -0.005(4) 0.060(5) 0.107(6)
C4S 0.121(14) 0.111(13) 0.18(2) -0.024(13) 0.118(15) -0.025(11)
Cl10 0.82(3) 0.254(11) 0.57(2) -0.221(14) 0.64(3) -0.289(16)
Cl11 0.168(5) 0.125(4) 0.175(6) -0.071(4) 0.117(5) -0.052(4)
Cl12 0.128(5) 0.303(12) 0.447(17) -0.241(12) 0.136(8) -0.040(6)

loop_
_atom_type_symbol
_atom_type_description
_atom_type_scat_dispersion_real
_atom_type_scat_dispersion_imag
_atom_type_scat_source
C C 0.0033 0.0016 'International Tables Vol C Tables 4.2.6.8 and 6.1.1.4'
H H 0.0000 0.0000 'International Tables Vol C Tables 4.2.6.8 and 6.1.1.4'
P P 0.1023 0.0942 'International Tables Vol C Tables 4.2.6.8 and 6.1.1.4'
Fe Fe 0.3463 0.8444 'International Tables Vol C Tables 4.2.6.8 and 6.1.1.4'
Se Se -0.0929 2.2259 'International Tables Vol C Tables 4.2.6.8 and 6.1.1.4'
Ag Ag -0.8971 1.1015 'International Tables Vol C Tables 4.2.6.8 and 6.1.1.4'
Cl Cl 0.1484 0.1585 'International Tables Vol C Tables 4.2.6.8 and 6.1.1.4'

loop_
_geom_angle_atom_site_label_1
_geom_angle_atom_site_label_2
_geom_angle_atom_site_label_3
_geom_angle
_geom_angle_site_symmetry_1
_geom_angle_site_symmetry_3
P1 Ag1 Se2 123.02(9) . 2_655
P1 Ag1 Se1 113.56(8) . .
Se2 Ag1 Se1 123.16(4) 2_655 .
P1 Ag1 Ag4 123.82(7) . .
Se2 Ag1 Ag4 95.23(3) 2_655 .
Se1 Ag1 Ag4 53.90(3) . .
P1 Ag1 Ag2 166.74(8) . 2_655
Se2 Ag1 Ag2 50.34(3) 2_655 2_655
Se1 Ag1 Ag2 75.27(3) . 2_655
Ag4 Ag1 Ag2 52.31(2) . 2_655
Se2 Ag2 Se1 111.58(4) . .
Se2 Ag2 Se4 107.81(4) . 2_655
Se1 Ag2 Se4 139.72(4) . 2_655
Se2 Ag2 Ag4 101.60(4) . 2_655
Se1 Ag2 Ag4 120.05(4) . 2_655
Se4 Ag2 Ag4 57.63(3) 2_655 2_655
Se2 Ag2 Ag4 167.89(4) . .
Se1 Ag2 Ag4 57.38(3) . .
Se4 Ag2 Ag4 82.58(3) 2_655 .
Ag4 Ag2 Ag4 89.15(3) 2_655 .
Se2 Ag2 Ag3 118.97(4) . .
Se1 Ag2 Ag3 99.70(3) . .
Se4 Ag2 Ag3 52.30(3) 2_655 .
Ag4 Ag2 Ag3 105.89(3) 2_655 .
Ag4 Ag2 Ag3 62.18(2) . .
Se2 Ag2 Ag1 49.67(3) . 2_655
Se1 Ag2 Ag1 108.36(3) . 2_655
Se4 Ag2 Ag1 103.16(3) 2_655 2_655
Ag4 Ag2 Ag1 60.21(2) 2_655 2_655
Ag4 Ag2 Ag1 135.32(3) . 2_655
Ag3 Ag2 Ag1 151.94(3) . 2_655
P2 Ag3 Se3 122.25(8) . .
P2 Ag3 Se4 111.51(8) . 2_655
Se3 Ag3 Se4 125.73(5) . 2_655
P2 Ag3 Ag4 163.38(7) . .
Se3 Ag3 Ag4 52.68(3) . .
Se4 Ag3 Ag4 77.58(3) 2_655 .
P2 Ag3 Ag2 119.70(7) . .
Se3 Ag3 Ag2 101.78(3) . .
Se4 Ag3 Ag2 52.50(3) 2_655 .
Ag4 Ag3 Ag2 53.95(2) . .
Se3 Ag4 Se1 109.21(4) . .
Se3 Ag4 Se4 110.31(4) . .
Se1 Ag4 Se4 140.38(4) . .
Se3 Ag4 Ag2 166.71(4) . 2_655
Se1 Ag4 Ag2 83.88(3) . 2_655
Se4 Ag4 Ag2 56.79(3) . 2_655
Se3 Ag4 Ag2 110.50(4) . .
Se1 Ag4 Ag2 56.32(3) . .
Se4 Ag4 Ag2 106.04(3) . .
Ag2 Ag4 Ag2 78.34(3) 2_655 .
Se3 Ag4 Ag1 118.10(4) . .
Se1 Ag4 Ag1 53.25(3) . .
Se4 Ag4 Ag1 108.12(4) . .
Ag2 Ag4 Ag1 67.48(2) 2_655 .
Ag2 Ag4 Ag1 102.94(3) . .
Se3 Ag4 Ag3 52.27(3) . .
Se1 Ag4 Ag3 100.21(4) . .
Se4 Ag4 Ag3 101.51(3) . .
Ag2 Ag4 Ag3 129.33(3) 2_655 .
Ag2 Ag4 Ag3 63.88(2) . .
Ag1 Ag4 Ag3 150.07(3) . .
C11 Se1 Ag2 104.0(4) . .
C11 Se1 Ag1 108.4(3) . .
Ag2 Se1 Ag1 127.62(4) . .
C11 Se1 Ag4 91.3(3) . .
Ag2 Se1 Ag4 66.30(3) . .
Ag1 Se1 Ag4 72.84(3) . .
C22 Se2 Ag1 99.4(3) . 2_655
C22 Se2 Ag2 97.8(3) . .
Ag1 Se2 Ag2 79.99(4) 2_655 .
C33 Se3 Ag3 99.4(3) . .
C33 Se3 Ag4 98.7(3) . .
Ag3 Se3 Ag4 75.05(3) . .
C44 Se4 Ag3 101.7(3) . 2_655
C44 Se4 Ag2 95.1(3) . 2_655
Ag3 Se4 Ag2 75.19(3) 2_655 2_655
C44 Se4 Ag4 105.9(3) . .
Ag3 Se4 Ag4 133.34(4) 2_655 .
Ag2 Se4 Ag4 65.59(3) 2_655 .
C51 P1 C45 102.0(5) . .
C51 P1 C57 103.1(5) . .
C45 P1 C57 104.9(5) . .
C51 P1 Ag1 112.8(3) . .
C45 P1 Ag1 115.3(3) . .
C57 P1 Ag1 117.0(4) . .
C63 P2 C69 103.6(5) . .
C63 P2 C75 104.4(5) . .
C69 P2 C75 101.9(5) . .
C63 P2 Ag3 114.1(4) . .
C69 P2 Ag3 116.3(4) . .
C75 P2 Ag3 114.9(3) . .
C8 Fe1 C7 42.0(5) . .
C8 Fe1 C6 68.2(5) . .
C7 Fe1 C6 38.8(5) . .
C8 Fe1 C10 67.9(5) . .
C7 Fe1 C10 66.9(5) . .
C6 Fe1 C10 40.5(5) . .
C8 Fe1 C1 163.9(6) . .
C7 Fe1 C1 124.7(5) . .
C6 Fe1 C1 106.6(5) . .
C10 Fe1 C1 118.8(5) . .
C8 Fe1 C4 121.2(6) . .
C7 Fe1 C4 155.8(7) . .
C6 Fe1 C4 165.1(7) . .
C10 Fe1 C4 129.1(7) . .
C1 Fe1 C4 67.4(5) . .
C8 Fe1 C9 39.5(6) . .
C7 Fe1 C9 67.7(6) . .
C6 Fe1 C9 68.1(5) . .
C10 Fe1 C9 40.9(5) . .
C1 Fe1 C9 154.4(6) . .
C4 Fe1 C9 110.9(6) . .
C8 Fe1 C5 154.9(6) . .
C7 Fe1 C5 161.3(6) . .
C6 Fe1 C5 125.7(5) . .
C10 Fe1 C5 108.0(5) . .
C1 Fe1 C5 40.3(4) . .
C4 Fe1 C5 41.0(5) . .
C9 Fe1 C5 121.1(6) . .
C8 Fe1 C2 127.0(6) . .
C7 Fe1 C2 107.7(6) . .
C6 Fe1 C2 118.6(5) . .
C10 Fe1 C2 153.0(5) . .
C1 Fe1 C2 40.8(4) . .
C4 Fe1 C2 66.6(6) . .
C9 Fe1 C2 164.1(6) . .
C5 Fe1 C2 68.2(5) . .
C8 Fe1 C3 108.8(5) . .
C7 Fe1 C3 120.4(6) . .
C6 Fe1 C3 152.3(7) . .
C10 Fe1 C3 166.1(6) . .
C1 Fe1 C3 68.3(5) . .
C4 Fe1 C3 40.0(6) . .
C9 Fe1 C3 128.1(6) . .
C5 Fe1 C3 69.0(5) . .
C2 Fe1 C3 39.8(5) . .
C18 Fe2 C12 114.9(4) . .
C18 Fe2 C13 105.9(4) . .
C12 Fe2 C13 41.8(4) . .
C18 Fe2 C17 40.2(5) . .
C12 Fe2 C17 106.0(5) . .
C13 Fe2 C17 127.2(5) . .
C18 Fe2 C15 165.9(5) . .
C12 Fe2 C15 67.9(4) . .
C13 Fe2 C15 66.2(5) . .
C17 Fe2 C15 153.8(5) . .
C18 Fe2 C16 148.7(5) . .
C12 Fe2 C16 39.8(4) . .
C13 Fe2 C16 67.9(4) . .
C17 Fe2 C16 117.7(5) . .
C15 Fe2 C16 41.3(4) . .
C18 Fe2 C19 39.4(4) . .
C12 Fe2 C19 148.1(4) . .
C13 Fe2 C19 116.0(5) . .
C17 Fe2 C19 66.9(5) . .
C15 Fe2 C19 131.8(5) . .
C16 Fe2 C19 171.3(4) . .
C18 Fe2 C21 67.2(4) . .
C12 Fe2 C21 128.3(5) . .
C13 Fe2 C21 165.9(5) . .
C17 Fe2 C21 39.8(5) . .
C15 Fe2 C21 123.0(5) . .
C16 Fe2 C21 111.0(5) . .
C19 Fe2 C21 67.2(5) . .
C18 Fe2 C20 66.7(4) . .
C12 Fe2 C20 168.9(5) . .
C13 Fe2 C20 149.3(5) . .
C17 Fe2 C20 67.5(5) . .
C15 Fe2 C20 113.5(4) . .
C16 Fe2 C20 133.9(4) . .
C19 Fe2 C20 39.3(4) . .
C21 Fe2 C20 41.1(5) . .
C18 Fe2 C14 129.1(5) . .
C12 Fe2 C14 69.2(5) . .
C13 Fe2 C14 41.0(5) . .
C17 Fe2 C14 166.5(6) . .
C15 Fe2 C14 37.4(5) . .
C16 Fe2 C14 67.3(5) . .
C19 Fe2 C14 110.1(5) . .
C21 Fe2 C14 152.7(5) . .
C20 Fe2 C14 119.2(5) . .
C28 Fe3 C29 39.1(4) . .
C28 Fe3 C30 68.1(5) . .
C29 Fe3 C30 42.1(5) . .
C28 Fe3 C24 128.8(4) . .
C29 Fe3 C24 106.4(5) . .
C30 Fe3 C24 114.8(4) . .
C28 Fe3 C31 67.1(5) . .
C29 Fe3 C31 67.9(5) . .
C30 Fe3 C31 39.9(4) . .
C24 Fe3 C31 148.6(4) . .
C28 Fe3 C25 167.8(4) . .
C29 Fe3 C25 130.2(5) . .
C30 Fe3 C25 107.8(4) . .
C24 Fe3 C25 41.3(4) . .
C31 Fe3 C25 117.7(4) . .
C28 Fe3 C32 40.5(4) . .
C29 Fe3 C32 67.5(5) . .
C30 Fe3 C32 67.8(4) . .
C24 Fe3 C32 168.5(5) . .
C31 Fe3 C32 39.7(4) . .
C25 Fe3 C32 150.0(5) . .
C28 Fe3 C26 150.1(5) . .
C29 Fe3 C26 170.7(5) . .
C30 Fe3 C26 132.2(5) . .
C24 Fe3 C26 68.3(5) . .
C31 Fe3 C26 112.4(5) . .
C25 Fe3 C26 40.8(4) . .
C32 Fe3 C26 119.1(5) . .
C28 Fe3 C27 117.4(5) . .
C29 Fe3 C27 146.5(5) . .
C30 Fe3 C27 171.2(4) . .
C24 Fe3 C27 67.9(4) . .
C31 Fe3 C27 134.0(4) . .
C25 Fe3 C27 68.3(4) . .
C32 Fe3 C27 111.4(4) . .
C26 Fe3 C27 39.8(4) . .
C28 Fe3 C23 107.7(4) . .
C29 Fe3 C23 113.3(4) . .
C30 Fe3 C23 146.6(4) . .
C24 Fe3 C23 40.5(4) . .
C31 Fe3 C23 170.8(4) . .
C25 Fe3 C23 69.0(4) . .
C32 Fe3 C23 131.6(4) . .
C26 Fe3 C23 68.0(4) . .
C27 Fe3 C23 40.6(4) . .
C42 Fe4 C35 165.1(7) . .
C42 Fe4 C34 128.7(6) . .
C35 Fe4 C34 41.0(4) . .
C42 Fe4 C37 121.0(6) . .
C35 Fe4 C37 68.8(5) . .
C34 Fe4 C37 69.3(4) . .
C42 Fe4 C38 111.8(6) . .
C35 Fe4 C38 67.6(5) . .
C34 Fe4 C38 40.8(4) . .
C37 Fe4 C38 40.0(4) . .
C42 Fe4 C41 39.3(7) . .
C35 Fe4 C41 152.7(7) . .
C34 Fe4 C41 165.7(6) . .
C37 Fe4 C41 108.6(6) . .
C38 Fe4 C41 128.9(6) . .
C42 Fe4 C39 65.6(6) . .
C35 Fe4 C39 107.7(5) . .
C34 Fe4 C39 117.9(5) . .
C37 Fe4 C39 165.6(6) . .
C38 Fe4 C39 152.9(5) . .
C41 Fe4 C39 67.6(6) . .
C42 Fe4 C40 65.8(7) . .
C35 Fe4 C40 118.5(6) . .
C34 Fe4 C40 151.7(5) . .
C37 Fe4 C40 128.1(6) . .
C38 Fe4 C40 166.1(5) . .
C41 Fe4 C40 40.4(6) . .
C39 Fe4 C40 40.1(6) . .
C42 Fe4 C43 41.3(6) . .
C35 Fe4 C43 125.1(5) . .
C34 Fe4 C43 105.6(5) . .
C37 Fe4 C43 153.8(5) . .
C38 Fe4 C43 119.6(5) . .
C41 Fe4 C43 69.6(6) . .
C39 Fe4 C43 39.6(5) . .
C40 Fe4 C43 68.4(6) . .
C42 Fe4 C36 154.3(7) . .
C35 Fe4 C36 40.4(4) . .
C34 Fe4 C36 69.5(4) . .
C37 Fe4 C36 41.9(4) . .
C38 Fe4 C36 68.4(5) . .
C41 Fe4 C36 119.1(7) . .
C39 Fe4 C36 126.5(6) . .
C40 Fe4 C36 107.5(6) . .
C43 Fe4 C36 162.3(5) . .
C5 C1 C2 108.3(10) . .
C5 C1 C11 125.3(10) . .
C2 C1 C11 126.2(10) . .
C5 C1 Fe1 70.1(6) . .
C2 C1 Fe1 70.1(6) . .
C11 C1 Fe1 121.1(7) . .
C3 C2 C1 109.0(12) . .
C3 C2 Fe1 70.4(7) . .
C1 C2 Fe1 69.1(6) . .
C2 C3 C4 106.6(12) . .
C2 C3 Fe1 69.9(7) . .
C4 C3 Fe1 69.3(7) . .
C3 C4 C5 110.3(13) . .
C3 C4 Fe1 70.7(8) . .
C5 C4 Fe1 69.8(7) . .
C1 C5 C4 105.8(11) . .
C1 C5 Fe1 69.5(6) . .
C4 C5 Fe1 69.2(7) . .
C7 C6 C10 108.4(12) . .
C7 C6 Fe1 69.6(7) . .
C10 C6 Fe1 69.9(6) . .
C6 C7 C8 109.3(12) . .
C6 C7 Fe1 71.7(7) . .
C8 C7 Fe1 69.0(7) . .
C9 C8 C7 107.2(12) . .
C9 C8 Fe1 71.8(7) . .
C7 C8 Fe1 69.0(7) . .
C8 C9 C10 107.8(14) . .
C8 C9 Fe1 68.8(8) . .
C10 C9 Fe1 69.3(7) . .
C6 C10 C9 107.4(13) . .
C6 C10 Fe1 69.6(7) . .
C9 C10 Fe1 69.8(7) . .
C1 C11 Se1 113.4(7) . .
C16 C12 C13 106.7(10) . .
C16 C12 C22 127.9(11) . .
C13 C12 C22 125.4(10) . .
C16 C12 Fe2 70.6(6) . .
C13 C12 Fe2 69.2(6) . .
C22 C12 Fe2 123.6(7) . .
C14 C13 C12 107.2(10) . .
C14 C13 Fe2 70.5(7) . .
C12 C13 Fe2 69.0(6) . .
C15 C14 C13 107.9(11) . .
C15 C14 Fe2 70.2(7) . .
C13 C14 Fe2 68.5(7) . .
C14 C15 C16 111.4(11) . .
C14 C15 Fe2 72.3(7) . .
C16 C15 Fe2 69.8(6) . .
C12 C16 C15 106.8(10) . .
C12 C16 Fe2 69.5(6) . .
C15 C16 Fe2 68.9(6) . .
C21 C17 C18 108.3(11) . .
C21 C17 Fe2 70.7(7) . .
C18 C17 Fe2 69.8(7) . .
C19 C18 C17 108.5(10) . .
C19 C18 Fe2 70.9(6) . .
C17 C18 Fe2 70.0(6) . .
C18 C19 C20 109.3(11) . .
C18 C19 Fe2 69.7(6) . .
C20 C19 Fe2 70.6(7) . .
C19 C20 C21 107.3(11) . .
C19 C20 Fe2 70.1(6) . .
C21 C20 Fe2 69.4(6) . .
C17 C21 C20 106.7(11) . .
C17 C21 Fe2 69.4(6) . .
C20 C21 Fe2 69.5(6) . .
C12 C22 Se2 112.1(7) . .
C24 C23 C27 107.0(9) . .
C24 C23 C33 124.7(9) . .
C27 C23 C33 128.3(9) . .
C24 C23 Fe3 69.1(5) . .
C27 C23 Fe3 69.6(6) . .
C33 C23 Fe3 124.0(7) . .
C23 C24 C25 108.9(9) . .
C23 C24 Fe3 70.4(5) . .
C25 C24 Fe3 69.6(6) . .
C26 C25 C24 106.2(9) . .
C26 C25 Fe3 69.8(6) . .
C24 C25 Fe3 69.1(6) . .
C27 C26 C25 108.9(9) . .
C27 C26 Fe3 70.2(6) . .
C25 C26 Fe3 69.4(6) . .
C26 C27 C23 109.0(9) . .
C26 C27 Fe3 70.0(6) . .
C23 C27 Fe3 69.9(5) . .
C29 C28 C32 109.8(11) . .
C29 C28 Fe3 70.6(8) . .
C32 C28 Fe3 70.6(7) . .
C28 C29 C30 107.6(10) . .
C28 C29 Fe3 70.3(7) . .
C30 C29 Fe3 69.2(7) . .
C31 C30 C29 105.8(10) . .
C31 C30 Fe3 70.3(6) . .
C29 C30 Fe3 68.7(6) . .
C32 C31 C30 110.0(10) . .
C32 C31 Fe3 70.4(6) . .
C30 C31 Fe3 69.8(6) . .
C31 C32 C28 106.9(10) . .
C31 C32 Fe3 69.9(6) . .
C28 C32 Fe3 68.9(6) . .
C23 C33 Se3 113.3(7) . .
C38 C34 C35 105.4(9) . .
C38 C34 C44 127.2(9) . .
C35 C34 C44 127.4(9) . .
C38 C34 Fe4 69.7(6) . .
C35 C34 Fe4 69.1(6) . .
C44 C34 Fe4 124.6(7) . .
C36 C35 C34 111.0(10) . .
C36 C35 Fe4 71.3(7) . .
C34 C35 Fe4 70.0(6) . .
C35 C36 C37 105.5(10) . .
C35 C36 Fe4 68.3(7) . .
C37 C36 Fe4 68.0(7) . .
C38 C37 C36 107.3(10) . .
C38 C37 Fe4 70.1(6) . .
C36 C37 Fe4 70.1(7) . .
C37 C38 C34 110.7(9) . .
C37 C38 Fe4 69.9(6) . .
C34 C38 Fe4 69.5(6) . .
C43 C39 C40 111.5(12) . .
C43 C39 Fe4 70.8(7) . .
C40 C39 Fe4 70.2(7) . .
C39 C40 C41 107.5(14) . .
C39 C40 Fe4 69.6(7) . .
C41 C40 Fe4 69.2(7) . .
C42 C41 C40 104.5(15) . .
C42 C41 Fe4 67.4(9) . .
C40 C41 Fe4 70.4(8) . .
C41 C42 C43 115.3(16) . .
C41 C42 Fe4 73.3(10) . .
C43 C42 Fe4 72.9(9) . .
C39 C43 C42 101.2(14) . .
C39 C43 Fe4 69.6(8) . .
C42 C43 Fe4 65.8(9) . .
C34 C44 Se4 112.9(7) . .
C46 C45 C50 120.0(10) . .
C46 C45 P1 123.6(8) . .
C50 C45 P1 116.5(8) . .
C47 C46 C45 120.3(10) . .
C48 C47 C46 120.1(11) . .
C47 C48 C49 121.0(10) . .
C50 C49 C48 118.8(10) . .
C49 C50 C45 119.8(10) . .
C56 C51 C52 120.2(11) . .
C56 C51 P1 122.9(10) . .
C52 C51 P1 116.9(8) . .
C53 C52 C51 120.2(11) . .
C52 C53 C54 119.2(14) . .
C53 C54 C55 119.8(14) . .
C56 C55 C54 119.8(13) . .
C51 C56 C55 120.5(14) . .
C58 C57 C62 118.5(12) . .
C58 C57 P1 119.1(9) . .
C62 C57 P1 122.4(10) . .
C57 C58 C59 121.3(11) . .
C58 C59 C60 117.8(13) . .
C59 C60 C61 121.9(13) . .
C62 C61 C60 118.8(13) . .
C61 C62 C57 121.5(13) . .
C64 C63 C68 116.4(11) . .
C64 C63 P2 119.6(9) . .
C68 C63 P2 124.1(10) . .
C63 C64 C65 121.5(12) . .
C64 C65 C66 120.2(14) . .
C67 C66 C65 119.1(14) . .
C66 C67 C68 120.8(15) . .
C67 C68 C63 121.8(14) . .
C70 C69 C74 116.5(11) . .
C70 C69 P2 119.1(9) . .
C74 C69 P2 124.4(9) . .
C71 C70 C69 121.6(12) . .
C72 C71 C70 121.9(12) . .
C71 C72 C73 120.0(12) . .
C74 C73 C72 118.7(13) . .
C73 C74 C69 121.3(12) . .
C76 C75 C80 117.1(10) . .
C76 C75 P2 124.5(8) . .
C80 C75 P2 118.2(8) . .
C77 C76 C75 121.0(11) . .
C78 C77 C76 120.3(12) . .
C77 C78 C79 121.3(12) . .
C80 C79 C78 117.1(12) . .
C79 C80 C75 123.0(11) . .
Cl3 C1S Cl1 119(2) . .
Cl3 C1S Cl2 110.2(16) . .
Cl1 C1S Cl2 105.2(16) . .
Cl4 C2S Cl6 90.7(16) . .
Cl4 C2S Cl5 131(3) . .
Cl6 C2S Cl5 112.0(18) . .
C2S Cl4 Cl6 45.2(9) . .
C2S Cl6 Cl4 44.1(9) . .
Cl9 C3S Cl8 114.7(10) . .
Cl9 C3S Cl7 107.9(9) . .
Cl8 C3S Cl7 109.0(11) . .
Cl10 C4S Cl12 104.0(11) . .
Cl10 C4S Cl11 110.7(9) . .
Cl12 C4S Cl11 114.5(10) . .
Cl13 C5S Cl14 114.3(18) . .
Cl13 C5S Cl15 114.6(19) . .
Cl14 C5S Cl15 110.8(16) . .
Cl14 Cl14 C5S 140(2) 2_756 .
Cl17 C6S Cl18 119.1 . .
Cl17 C6S Cl16 113.544(3) . .
Cl18 C6S Cl16 97.5 . .

loop_
_geom_bond_atom_site_label_1
_geom_bond_atom_site_label_2
_geom_bond_distance
_geom_bond_site_symmetry_2
Ag1 P1 2.469(3) .
Ag1 Se2 2.5963(14) 2_655
Ag1 Se1 2.6423(14) .
Ag1 Ag4 3.1508(10) .
Ag1 Ag2 3.3539(10) 2_655
Ag2 Se2 2.6217(12) .
Ag2 Se1 2.6327(12) .
Ag2 Se4 2.6401(11) 2_655
Ag2 Ag4 2.8733(11) 2_655
Ag2 Ag4 2.8968(10) .
Ag2 Ag3 3.2171(10) .
Ag2 Ag1 3.3539(10) 2_655
Ag3 P2 2.486(3) .
Ag3 Se3 2.5943(12) .
Ag3 Se4 2.6330(12) 2_655
Ag3 Ag4 3.1690(11) .
Ag4 Se3 2.6086(12) .
Ag4 Se1 2.6645(11) .
Ag4 Se4 2.6650(12) .
Ag4 Ag2 2.8733(11) 2_655
Se1 C11 2.001(11) .
Se2 C22 2.014(10) .
Se2 Ag1 2.5963(14) 2_655
Se3 C33 1.987(9) .
Se4 C44 2.007(10) .
Se4 Ag3 2.6330(12) 2_655
Se4 Ag2 2.6401(11) 2_655
P1 C51 1.820(11) .
P1 C45 1.833(11) .
P1 C57 1.836(13) .
P2 C63 1.815(11) .
P2 C69 1.818(11) .
P2 C75 1.824(11) .
Fe1 C8 2.006(12) .
Fe1 C7 2.006(12) .
Fe1 C6 2.033(11) .
Fe1 C10 2.037(12) .
Fe1 C1 2.043(10) .
Fe1 C4 2.044(11) .
Fe1 C9 2.044(14) .
Fe1 C5 2.051(11) .
Fe1 C2 2.056(12) .
Fe1 C3 2.062(12) .
Fe2 C18 2.036(10) .
Fe2 C12 2.037(10) .
Fe2 C13 2.039(10) .
Fe2 C17 2.039(12) .
Fe2 C15 2.040(10) .
Fe2 C16 2.051(9) .
Fe2 C19 2.052(10) .
Fe2 C21 2.056(10) .
Fe2 C20 2.058(11) .
Fe2 C14 2.065(12) .
Fe3 C28 2.024(12) .
Fe3 C29 2.028(13) .
Fe3 C30 2.034(10) .
Fe3 C24 2.037(10) .
Fe3 C31 2.040(10) .
Fe3 C25 2.043(11) .
Fe3 C32 2.047(11) .
Fe3 C26 2.048(11) .
Fe3 C27 2.051(10) .
Fe3 C23 2.055(9) .
Fe4 C42 1.976(16) .
Fe4 C35 2.032(12) .
Fe4 C34 2.044(10) .
Fe4 C37 2.044(11) .
Fe4 C38 2.047(10) .
Fe4 C41 2.049(14) .
Fe4 C39 2.056(12) .
Fe4 C40 2.064(11) .
Fe4 C43 2.071(15) .
Fe4 C36 2.072(14) .
C1 C5 1.411(15) .
C1 C2 1.430(15) .
C1 C11 1.488(14) .
C2 C3 1.401(18) .
C3 C4 1.40(2) .
C4 C5 1.433(19) .
C6 C7 1.341(18) .
C6 C10 1.408(18) .
C7 C8 1.437(19) .
C8 C9 1.37(2) .
C9 C10 1.426(18) .
C12 C16 1.393(13) .
C12 C13 1.455(15) .
C12 C22 1.477(15) .
C13 C14 1.438(18) .
C14 C15 1.317(16) .
C15 C16 1.443(15) .
C17 C21 1.394(16) .
C17 C18 1.401(16) .
C18 C19 1.378(16) .
C19 C20 1.381(16) .
C20 C21 1.444(17) .
C23 C24 1.416(14) .
C23 C27 1.423(13) .
C23 C33 1.476(13) .
C24 C25 1.438(15) .
C25 C26 1.427(16) .
C26 C27 1.396(15) .
C28 C29 1.357(15) .
C28 C32 1.410(15) .
C29 C30 1.458(16) .
C30 C31 1.390(14) .
C31 C32 1.387(15) .
C34 C38 1.426(13) .
C34 C35 1.427(14) .
C34 C44 1.436(13) .
C35 C36 1.419(16) .
C36 C37 1.472(16) .
C37 C38 1.401(15) .
C39 C43 1.40(2) .
C39 C40 1.413(19) .
C40 C41 1.42(2) .
C41 C42 1.36(2) .
C42 C43 1.43(2) .
C45 C46 1.385(14) .
C45 C50 1.415(14) .
C46 C47 1.382(15) .
C47 C48 1.338(16) .
C48 C49 1.448(17) .
C49 C50 1.354(15) .
C51 C56 1.379(15) .
C51 C52 1.407(16) .
C52 C53 1.395(16) .
C53 C54 1.410(19) .
C54 C55 1.41(2) .
C55 C56 1.390(17) .
C57 C58 1.380(16) .
C57 C62 1.427(16) .
C58 C59 1.380(16) .
C59 C60 1.398(16) .
C60 C61 1.399(19) .
C61 C62 1.329(18) .
C63 C64 1.358(16) .
C63 C68 1.385(16) .
C64 C65 1.357(16) .
C65 C66 1.38(2) .
C66 C67 1.32(2) .
C67 C68 1.353(17) .
C69 C70 1.388(15) .
C69 C74 1.408(15) .
C70 C71 1.342(17) .
C71 C72 1.321(18) .
C72 C73 1.407(19) .
C73 C74 1.361(17) .
C75 C76 1.393(16) .
C75 C80 1.401(14) .
C76 C77 1.392(17) .
C77 C78 1.351(17) .
C78 C79 1.420(18) .
C79 C80 1.379(15) .
C1S Cl3 1.643(14) .
C1S Cl1 1.657(15) .
C1S Cl2 1.690(14) .
C2S Cl4 1.642(15) .
C2S Cl6 1.672(15) .
C2S Cl5 1.678(15) .
Cl4 Cl6 2.36(3) .
C3S Cl9 1.659(13) .
C3S Cl8 1.692(12) .
C3S Cl7 1.706(13) .
C4S Cl10 1.642(12) .
C4S Cl12 1.676(12) .
C4S Cl11 1.691(12) .
C5S Cl13 1.655(15) .
C5S Cl14 1.670(15) .
C5S Cl15 1.670(15) .
Cl14 Cl14 1.44(3) 2_756
C6S Cl17 1.6596 .
C6S Cl18 1.7302 .
C6S Cl16 1.7462 .
